data_4102703
loop_
_publ_author_name
'Efrain E. Rodriguez'
'Peter Zavalij'
'Ping-Yen Hsieh'
'Mark A. Green'

_publ_section_title
;
 Iodine as an Oxidant in the Topotactic Deintercalation of Interstitial
 Iron in Fe1+xTe
;
_journal_name_full 'Journal of the American Chemical Society'
_journal_page_first 10006
_journal_page_last 10008
_journal_paper_doi 10.1021/ja104004t
_journal_volume 132
_journal_year 2010
_chemical_formula_moiety 'Fe1.095(5) Te'
_chemical_formula_sum 'Fe1.095 Te'
_chemical_formula_weight 189.04
_chemical_name_common 'Iron telluride'
_chemical_name_systematic
;
Iron telluride
;
_space_group_IT_number 129
_symmetry_cell_setting tetragonal
_symmetry_space_group_name_Hall '-P 4a 2a'
_symmetry_space_group_name_H-M 'P 4/n m m :2'
_atom_sites_solution_primary direct
_audit_creation_method 'SHELXL-97 & ZCIF'
_cell_angle_alpha 90.00
_cell_angle_beta 90.00
_cell_angle_gamma 90.00
_cell_formula_units_Z 2
_cell_length_a 3.8139(3)
_cell_length_b 3.8139(3)
_cell_length_c 6.2631(9)
_cell_measurement_reflns_used 1443
_cell_measurement_temperature 250(2)
_cell_measurement_theta_max 32.1
_cell_measurement_theta_min 3.3
_cell_volume 91.102(17)
_computing_cell_refinement Apex2
_computing_data_collection 'Apex2 (Bruker, 2005)'
_computing_data_reduction Apex2
_computing_molecular_graphics 'XSHEL (Bruker, 2004)'
_computing_publication_material SHELXL-97
_computing_structure_refinement 'SHELXL-97 (Sheldrick, 1997)'
_computing_structure_solution 'SHELXS-97 (Sheldrick, 1990)'
_diffrn_ambient_temperature 250(2)
_diffrn_detector 'CCD area detector'
_diffrn_detector_area_resol_mean 8.333
_diffrn_detector_type 'Bruker Smart Apex II'
_diffrn_measured_fraction_theta_full 1.000
_diffrn_measured_fraction_theta_max 1.000
_diffrn_measurement_details 366,366,366,720
_diffrn_measurement_device_type 'three-circle diffractometer'
_diffrn_measurement_method '\w and \f scans'
_diffrn_measurement_specimen_support 'MiTeGen loop'
_diffrn_orient_matrix_type standard
_diffrn_orient_matrix_UB_11 -0.0465960
_diffrn_orient_matrix_UB_12 0.0038059
_diffrn_orient_matrix_UB_13 -0.1572254
_diffrn_orient_matrix_UB_21 0.0618570
_diffrn_orient_matrix_UB_22 -0.2545651
_diffrn_orient_matrix_UB_23 -0.0090967
_diffrn_orient_matrix_UB_31 -0.2507086
_diffrn_orient_matrix_UB_32 -0.0634913
_diffrn_orient_matrix_UB_33 0.0269938
_diffrn_radiation_monochromator graphite
_diffrn_radiation_source 'fine-focus sealed tube'
_diffrn_radiation_type MoK\a
_diffrn_radiation_wavelength 0.71073
_diffrn_reflns_av_R_equivalents 0.0212
_diffrn_reflns_av_sigmaI/netI 0.0105
_diffrn_reflns_limit_h_max 5
_diffrn_reflns_limit_h_min -5
_diffrn_reflns_limit_k_max 5
_diffrn_reflns_limit_k_min -5
_diffrn_reflns_limit_l_max 9
_diffrn_reflns_limit_l_min -8
_diffrn_reflns_number 1359
_diffrn_reflns_theta_full 30.96
_diffrn_reflns_theta_max 30.96
_diffrn_reflns_theta_min 3.25
_diffrn_source_current 30.00
_diffrn_source_voltage 50.00
_diffrn_standards_decay_% 0
_exptl_absorpt_coefficient_mu 24.147
_exptl_absorpt_correction_T_max 0.588
_exptl_absorpt_correction_T_min 0.084
_exptl_absorpt_correction_type multi-scan
_exptl_absorpt_process_details 'SADABS (Sheldrick, 1996)'
_exptl_crystal_colour black
_exptl_crystal_density_diffrn 6.891
_exptl_crystal_density_method 'not measured'
_exptl_crystal_description plate
_exptl_crystal_F_000 161
_exptl_crystal_id 'NIST/Ping-Yen FeTe'
_exptl_crystal_size_max 0.21
_exptl_crystal_size_mid 0.08
_exptl_crystal_size_min 0.022
_refine_diff_density_max 1.311
_refine_diff_density_min -0.748
_refine_diff_density_rms 0.153
_refine_ls_extinction_method none
_refine_ls_goodness_of_fit_ref 1.000
_refine_ls_matrix_type full
_refine_ls_number_parameters 10
_refine_ls_number_reflns 109
_refine_ls_number_restraints 0
_refine_ls_restrained_S_all 1.000
_refine_ls_R_factor_all 0.0117
_refine_ls_R_factor_gt 0.0117
_refine_ls_shift/su_max 0.000
_refine_ls_shift/su_mean 0.000
_refine_ls_structure_factor_coef Fsqd
_refine_ls_weighting_details 'w=1/[\s^2^(Fo^2^)+(0.01P)^2^+0.453P], P=(max(Fo^2^,0)+2Fc^2^)/3'
_refine_ls_weighting_scheme calc
_refine_ls_wR_factor_gt 0.0258
_refine_ls_wR_factor_ref 0.0258
_reflns_number_gt 109
_reflns_number_total 109
_reflns_threshold_expression >2sigma(I)
_cod_data_source_file ja104004t_si_002.cif
_cod_data_source_block 1885
_cod_original_sg_symbol_H-M 'P 4/n m m'
_cod_database_code 4102703
_diffrn_measurement_frame_width-ccd -0.5
_diffrn_measurement_total_frames-ccd 1818
_diffrn_measurement_frame_time-ccd 30
_diffrn_measurement_total_time-ccd 18.7
_diffrn_detector_distance-ccd 5.000
_diffrn_measurement_frame_size-ccd 512

loop_
_symmetry_equiv_pos_as_xyz
'x, y, z'
'-x+1/2, -y+1/2, z'
'-y+1/2, x, z'
'y, -x+1/2, z'
'-x, y+1/2, -z'
'x+1/2, -y, -z'
'y+1/2, x+1/2, -z'
'-y, -x, -z'
'-x, -y, -z'
'x-1/2, y-1/2, -z'
'y-1/2, -x, -z'
'-y, x-1/2, -z'
'x, -y-1/2, z'
'-x-1/2, y, z'
'-y-1/2, -x-1/2, z'
'y, x, z'

loop_
_atom_site_label
_atom_site_type_symbol
_atom_site_fract_x
_atom_site_fract_y
_atom_site_fract_z
_atom_site_U_iso_or_equiv
_atom_site_adp_type
_atom_site_occupancy
_atom_site_symmetry_multiplicity
_atom_site_calc_flag
_atom_site_refinement_flags
Te1 Te 0.2500 0.2500 0.21799(6) 0.01234(12) Uani 1 8 d S
Fe1 Fe -0.2500 0.2500 0.5000 0.01133(17) Uani 1 8 d S
Fe2 Fe 0.2500 0.2500 0.7811(13) 0.012(3) Uani 0.095(5) 8 d SP

loop_
_atom_site_aniso_label
_atom_site_aniso_U_11
_atom_site_aniso_U_22
_atom_site_aniso_U_33
_atom_site_aniso_U_23
_atom_site_aniso_U_13
_atom_site_aniso_U_12
Te1 0.01160(13) 0.01160(13) 0.01381(19) 0.000 0.000 0.000
Fe1 0.0106(2) 0.0106(2) 0.0129(3) 0.000 0.000 0.000
Fe2 0.012(3) 0.012(3) 0.012(4) 0.000 0.000 0.000

loop_
_atom_type_symbol
_atom_type_description
_atom_type_scat_dispersion_real
_atom_type_scat_dispersion_imag
_atom_type_scat_source
Fe Fe 0.3463 0.8444 'International Tables Vol C Tables 4.2.6.8 and 6.1.1.4'
Te Te -0.5308 1.6751 'International Tables Vol C Tables 4.2.6.8 and 6.1.1.4'

loop_
_geom_angle_atom_site_label_1
_geom_angle_atom_site_label_2
_geom_angle_atom_site_label_3
_geom_angle
_geom_angle_site_symmetry_1
_geom_angle_site_symmetry_3
Fe1 Te1 Fe1 62.499(8) 9_566 1_655
Fe1 Te1 Fe1 94.386(15) 9_566 9_556
Fe1 Te1 Fe1 62.499(8) 1_655 9_556
Fe1 Te1 Fe1 62.499(8) 9_566 .
Fe1 Te1 Fe1 94.386(15) 1_655 .
Fe1 Te1 Fe1 62.499(8) 9_556 .
Fe1 Te1 Fe2 58.66(14) 9_566 9_666
Fe1 Te1 Fe2 58.66(14) 1_655 9_666
Fe1 Te1 Fe2 121.16(14) 9_556 9_666
Fe1 Te1 Fe2 121.16(14) . 9_666
Fe1 Te1 Fe2 121.16(14) 9_566 9_556
Fe1 Te1 Fe2 121.16(14) 1_655 9_556
Fe1 Te1 Fe2 58.66(14) 9_556 9_556
Fe1 Te1 Fe2 58.66(14) . 9_556
Fe2 Te1 Fe2 179.8(4) 9_666 9_556
Fe1 Te1 Fe2 58.66(14) 9_566 9_566
Fe1 Te1 Fe2 121.16(14) 1_655 9_566
Fe1 Te1 Fe2 121.16(14) 9_556 9_566
Fe1 Te1 Fe2 58.66(14) . 9_566
Fe2 Te1 Fe2 90.000(1) 9_666 9_566
Fe2 Te1 Fe2 90.000(1) 9_556 9_566
Fe1 Te1 Fe2 121.16(14) 9_566 9_656
Fe1 Te1 Fe2 58.66(14) 1_655 9_656
Fe1 Te1 Fe2 58.66(14) 9_556 9_656
Fe1 Te1 Fe2 121.16(14) . 9_656
Fe2 Te1 Fe2 90.000(1) 9_666 9_656
Fe2 Te1 Fe2 90.000(1) 9_556 9_656
Fe2 Te1 Fe2 179.8(4) 9_566 9_656
Fe1 Te1 Fe2 132.807(7) 9_566 1_554
Fe1 Te1 Fe2 132.807(7) 1_655 1_554
Fe1 Te1 Fe2 132.807(7) 9_556 1_554
Fe1 Te1 Fe2 132.807(7) . 1_554
Fe2 Te1 Fe2 90.12(18) 9_666 1_554
Fe2 Te1 Fe2 90.12(18) 9_556 1_554
Fe2 Te1 Fe2 90.12(18) 9_566 1_554
Fe2 Te1 Fe2 90.12(18) 9_656 1_554
Te1 Fe1 Te1 117.501(8) 9_566 1_455
Te1 Fe1 Te1 94.386(15) 9_566 9_556
Te1 Fe1 Te1 117.501(8) 1_455 9_556
Te1 Fe1 Te1 117.501(8) 9_566 .
Te1 Fe1 Te1 94.386(15) 1_455 .
Te1 Fe1 Te1 117.501(8) 9_556 .
Te1 Fe2 Te1 179.8(4) 9_556 9_666
Te1 Fe2 Te1 90.000(1) 9_556 9_566
Te1 Fe2 Te1 90.000(1) 9_666 9_566
Te1 Fe2 Te1 90.000(1) 9_556 9_656
Te1 Fe2 Te1 90.000(1) 9_666 9_656
Te1 Fe2 Te1 179.8(4) 9_566 9_656
Te1 Fe2 Te1 89.88(18) 9_556 1_556
Te1 Fe2 Te1 89.88(18) 9_666 1_556
Te1 Fe2 Te1 89.88(18) 9_566 1_556
Te1 Fe2 Te1 89.88(18) 9_656 1_556

loop_
_geom_bond_atom_site_label_1
_geom_bond_atom_site_label_2
_geom_bond_distance
_geom_bond_site_symmetry_2
Te1 Fe1 2.5993(3) 9_566
Te1 Fe1 2.5993(3) 1_655
Te1 Fe1 2.5993(3) 9_556
Te1 Fe1 2.5993(3) .
Te1 Fe2 2.6968(2) 9_666
Te1 Fe2 2.6968(2) 9_556
Te1 Fe2 2.6968(2) 9_566
Te1 Fe2 2.6968(2) 9_656
Te1 Fe2 2.736(8) 1_554
Fe1 Fe2 2.596(6) .
Fe1 Fe2 2.596(6) 9_556
Fe1 Fe2 2.596(6) 1_455
Fe1 Fe2 2.596(6) 9_566
Fe1 Te1 2.5993(3) 9_566
Fe1 Te1 2.5993(3) 1_455
Fe1 Te1 2.5993(3) 9_556
Fe1 Fe1 2.6968(2) 9_456
Fe1 Fe1 2.6968(2) 9_566
Fe1 Fe1 2.6968(2) 9_556
Fe1 Fe1 2.6968(2) 9_466
Fe2 Fe1 2.596(6) 9_556
Fe2 Fe1 2.596(6) 9_566
Fe2 Fe1 2.596(6) 1_655
Fe2 Te1 2.6968(2) 9_556
Fe2 Te1 2.6968(2) 9_666
Fe2 Te1 2.6968(2) 9_566
Fe2 Te1 2.6968(2) 9_656
Fe2 Te1 2.736(8) 1_556
